data_4112471
loop_
_publ_author_name
'Oleg V. Ozerov'
'Chengyun Guo'
'Vyacheslav A. Papkov'
'Bruce M. Foxman'

_publ_section_title
;
 Facile Oxidative Addition of N-C and N-H Bonds to Monovalent Rhodium and
 Iridium
;
_journal_name_full 'Journal of the American Chemical Society'
_journal_page_first 4792
_journal_page_last 4793
_journal_paper_doi 10.1021/ja049659l
_journal_volume 126
_journal_year 2004
_chemical_absolute_configuration unk
_chemical_compound_source
;
?
;
_chemical_formula_moiety ' C27 H42.29 Cl1 N1 P2 Rh1 '
_chemical_formula_sum 'C27 H42.29 Cl N P2 Rh'
_chemical_formula_weight 581.24
_chemical_name_systematic
; 
? 
;
_space_group_IT_number 19
_symmetry_cell_setting orthorhombic
_symmetry_space_group_name_Hall 'P 2ac 2ab'
_symmetry_space_group_name_H-M 'P 21 21 21'
_atom_sites_solution_hydrogens geom
_atom_sites_solution_primary direct
_audit_creation_date 04-04-03
_audit_creation_method CRYSTALS_ver_12-03-99
_cell_angle_alpha 90
_cell_angle_beta 90
_cell_angle_gamma 90
_cell_formula_units_Z 8
_cell_length_a 13.376(4)
_cell_length_b 13.626(6)
_cell_length_c 32.675(11)
_cell_measurement_reflns_used 15
_cell_measurement_temperature 294
_cell_measurement_theta_max 12
_cell_measurement_theta_min 12
_cell_volume 5955(4)
_computing_cell_refinement
; 
Cad4 Express, (Straver, 1992)   
;
_computing_data_collection
; 
 Cad4 Express, (Straver, 1992)  
;
_computing_data_reduction
; 
 MolEN (Fair, 1990) 
;
_computing_molecular_graphics
; 
 CAMERON (Watkin et al 1996) 
;
_computing_publication_material
; 
 CRYSTALS (Watkin et al 2003) 
;
_computing_structure_refinement
; 
 CRYSTALS (Watkin et al 2003) 
;
_computing_structure_solution
; 
 SIR92 (Altomare et al, 1994) 
;
_diffrn_ambient_temperature 294
_diffrn_measured_fraction_theta_full 0.999
_diffrn_measured_fraction_theta_max 0.992
_diffrn_measurement_device_type
; 
Enraf-Nonius CAD4  
;
_diffrn_measurement_method \w
_diffrn_radiation_monochromator graphite
_diffrn_radiation_type 'Mo K\a'
_diffrn_radiation_wavelength 0.71073
_diffrn_reflns_av_R_equivalents 0.08
_diffrn_reflns_limit_h_max 0
_diffrn_reflns_limit_h_min -15
_diffrn_reflns_limit_k_max 15
_diffrn_reflns_limit_k_min 0
_diffrn_reflns_limit_l_max 37
_diffrn_reflns_limit_l_min 0
_diffrn_reflns_number 5037
_diffrn_reflns_theta_full 23.308
_diffrn_reflns_theta_max 23.783
_diffrn_reflns_theta_min 2.394
_diffrn_standards_decay_% 56.67
_diffrn_standards_interval_count 0
_diffrn_standards_interval_time 0
_diffrn_standards_number 3
_exptl_absorpt_coefficient_mu 0.785
_exptl_absorpt_correction_T_max 0.80
_exptl_absorpt_correction_T_min 0.71
_exptl_absorpt_correction_type psi-scan
_exptl_absorpt_process_details
; 
 Azimutal absorption correction (North et al, 1968) 
;
_exptl_crystal_colour ' dark brown '
_exptl_crystal_density_diffrn 1.296
_exptl_crystal_description ' prism '
_exptl_crystal_F_000 2426.331
_exptl_crystal_size_max 0.58
_exptl_crystal_size_mid 0.43
_exptl_crystal_size_min 0.29
_refine_diff_density_max 1.31
_refine_diff_density_min -0.79
_refine_ls_abs_structure_details 'Flack, 0 Friedel-pairs'
_refine_ls_abs_structure_Flack -0.03(10)
_refine_ls_extinction_method none
_refine_ls_goodness_of_fit_ref 1.1445
_refine_ls_hydrogen_treatment mixed
_refine_ls_matrix_type full
_refine_ls_number_parameters 576
_refine_ls_number_reflns 3768
_refine_ls_number_restraints 3
_refine_ls_R_factor_all 0.0955
_refine_ls_R_factor_gt 0.0584
_refine_ls_shift/su_max 0.013050
_refine_ls_structure_factor_coef F
_refine_ls_weighting_details
;
 Method, part 1, Chebychev polynomial, (Watkin, 1994, Prince, 1982) 
 [weight] = 1.0/[A~0~*T~0~(x)+A~1~*T~1~(x) ... +A~n-1~]*T~n-1~(x)] 
 where A~i~ are the Chebychev coefficients listed below and x= Fcalc/Fmax 
 Method = Robust Weighting (Prince, 1982) 
 W = [weight] * [1-(deltaF/6*sigmaF)^2^]^2^ 
 A~i~ are: 
 1.37 0.502 0.862 
;
_refine_ls_weighting_scheme calc
_refine_ls_wR_factor_all 0.1145
_refine_ls_wR_factor_gt 0.0609
_refine_ls_wR_factor_ref 0.0609
_reflns_limit_h_max 15
_reflns_limit_h_min 0
_reflns_limit_k_max 15
_reflns_limit_k_min 0
_reflns_limit_l_max 37
_reflns_limit_l_min -36
_reflns_number_gt 3768
_reflns_number_total 5036
_reflns_threshold_expression I>1.96u(I)
_cod_data_source_file ja049659lsi20040305_114543.cif
_cod_data_source_block Determination_D1_rev1
_cod_original_sg_symbol_H-M 'P 21 21 21 '
_cod_original_formula_sum ' C27 H42.29 Cl1 N1 P2 Rh1 '
_cod_database_code 4112471

loop_
_symmetry_equiv_pos_as_xyz
x,y,z
x+1/2,-y+1/2,-z
-x,y+1/2,-z+1/2
-x+1/2,-y,z+1/2

loop_
_atom_site_label
_atom_site_type_symbol
_atom_site_fract_x
_atom_site_fract_y
_atom_site_fract_z
_atom_site_U_iso_or_equiv
_atom_site_occupancy
_atom_site_adp_type
_atom_site_refinement_flags_adp
_atom_site_refinement_flags_occupancy
P1 P -0.1730(3) -0.0999(2) 1.02807(10) 0.0530 1.0000 Uani . .
P2 P -0.0256(3) 0.1647(3) 0.97436(10) 0.0561 1.0000 Uani . .
P3 P -0.0764(2) -0.0385(3) 0.73756(9) 0.0487 1.0000 Uani . .
P4 P -0.3257(3) -0.2348(3) 0.77213(11) 0.0590 1.0000 Uani . .
N1 N -0.0869(12) -0.0328(11) 0.9489(5) 0.022(4) 0.53(2) Uiso . P
N2 N -0.2585(8) -0.1210(8) 0.6998(3) 0.0495 1.0000 Uani U .
N10 N -0.046(3) -0.050(2) 0.9628(10) 0.084(9) 0.47(2) Uiso . P
Rh1 Rh -0.12691(8) 0.04523(7) 1.00142(3) 0.0537 1.0000 Uani . .
Rh2 Rh -0.18102(7) -0.16598(7) 0.75368(3) 0.0481 1.0000 Uani . .
Cl1 Cl -0.1955(3) 0.1422(3) 1.05367(11) 0.0763 1.0000 Uani . .
Cl2 Cl -0.0841(3) -0.2316(3) 0.80644(12) 0.0767 1.0000 Uani . .
C1 C -0.1015(12) -0.1434(10) 0.9527(4) 0.0638 1.0000 Uani . .
C2 C -0.0907(14) -0.2023(13) 0.9167(4) 0.0798 1.0000 Uani . .
C3 C -0.1184(15) -0.2957(12) 0.9172(5) 0.0844 1.0000 Uani . .
C4 C -0.1627(12) -0.3365(12) 0.9511(6) 0.0777 1.0000 Uani . .
C5 C -0.1743(12) -0.2804(10) 0.9835(5) 0.0746 1.0000 Uani . .
C6 C -0.1466(10) -0.1834(9) 0.9859(4) 0.0571 1.0000 Uani . .
C7 C -0.1950(15) -0.4409(13) 0.9478(7) 0.1262 1.0000 Uani . .
C8 C 0.0262(11) -0.0130(10) 0.9404(4) 0.0611 1.0000 Uani . .
C9 C 0.0552(12) 0.0873(11) 0.9451(4) 0.0703 1.0000 Uani . .
C10 C 0.1463(12) 0.1155(10) 0.9294(5) 0.0706 1.0000 Uani . .
C11 C 0.2136(12) 0.0507(14) 0.9117(5) 0.0813 1.0000 Uani . .
C12 C 0.1897(13) -0.0483(13) 0.9125(5) 0.0837 1.0000 Uani . .
C13 C 0.0959(13) -0.0784(12) 0.9263(5) 0.0861 1.0000 Uani . .
C14 C 0.3143(15) 0.0851(16) 0.8954(7) 0.1232 1.0000 Uani . .
C15 C -0.0916(14) -0.1396(11) 1.0703(4) 0.0726 1.0000 Uani . .
C16 C 0.0175(17) -0.1251(18) 1.0579(7) 0.1237 1.0000 Uani . .
C17 C -0.1076(17) -0.2447(15) 1.0851(5) 0.1089 1.0000 Uani . .
C18 C -0.2995(11) -0.1340(10) 1.0441(5) 0.0697 1.0000 Uani . .
C19 C -0.3731(11) -0.1130(16) 1.0100(6) 0.1128 1.0000 Uani . .
C20 C -0.3287(14) -0.0860(14) 1.0834(5) 0.0934 1.0000 Uani . .
C21 C 0.0632(12) 0.2193(10) 1.0099(4) 0.0709 1.0000 Uani . .
C22 C 0.1031(13) 0.1435(14) 1.0374(5) 0.0971 1.0000 Uani . .
C23 C 0.0179(15) 0.3016(14) 1.0358(6) 0.1112 1.0000 Uani . .
C24 C -0.0643(15) 0.2712(14) 0.9441(5) 0.0905 1.0000 Uani . .
C25 C 0.0166(18) 0.337(2) 0.9273(9) 0.1712 1.0000 Uani . .
C26 C -0.136(3) 0.254(2) 0.9123(11) 0.2434 1.0000 Uani . .
C27 C -0.1499(14) 0.0019(14) 0.9140(6) 0.034(6) 0.53(2) Uiso . P
C28 C -0.225(3) 0.056(4) 0.9627(14) 0.121(17) 0.47(2) Uiso . P
C31 C -0.2563(8) -0.0123(9) 0.6990(4) 0.0461 1.0000 Uani U .
C32 C -0.3387(8) 0.0425(10) 0.6878(4) 0.0492 1.0000 Uani U .
C33 C -0.3328(11) 0.1437(10) 0.6861(4) 0.0597 1.0000 Uani . .
C34 C -0.2445(12) 0.1917(10) 0.6934(4) 0.0625 1.0000 Uani . .
C35 C -0.1630(10) 0.1360(8) 0.7051(4) 0.0526 1.0000 Uani . .
C36 C -0.1679(9) 0.0343(10) 0.7096(3) 0.0529 1.0000 Uani U .
C37 C -0.2348(14) 0.3013(11) 0.6883(5) 0.0857 1.0000 Uani . .
C38 C -0.3595(9) -0.1657(9) 0.6952(3) 0.0437 1.0000 Uani . .
C39 C -0.4040(9) -0.2136(10) 0.7277(4) 0.0513 1.0000 Uani . .
C40 C -0.5010(11) -0.2478(12) 0.7232(5) 0.0759 1.0000 Uani . .
C41 C -0.5515(9) -0.2388(12) 0.6865(5) 0.0702 1.0000 Uani . .
C42 C -0.5061(11) -0.1939(12) 0.6551(5) 0.0772 1.0000 Uani . .
C43 C -0.4105(11) -0.1559(12) 0.6586(4) 0.0675 1.0000 Uani . .
C44 C -0.6562(13) -0.2831(17) 0.6828(7) 0.1245 1.0000 Uani . .
C45 C 0.0411(10) -0.0403(12) 0.7070(4) 0.0641 1.0000 Uani . .
C46 C 0.0816(14) -0.1441(16) 0.7070(5) 0.1023 1.0000 Uani . .
C47 C 0.0368(13) 0.0041(12) 0.6648(5) 0.0838 1.0000 Uani . .
C48 C -0.0421(9) 0.0449(11) 0.7797(4) 0.0582 1.0000 Uani . .
C49 C 0.0398(12) 0.0035(14) 0.8064(4) 0.0828 1.0000 Uani . .
C50 C -0.1336(13) 0.0690(14) 0.8055(5) 0.0923 1.0000 Uani . .
C51 C -0.3971(11) -0.1745(17) 0.8142(5) 0.0926 1.0000 Uani . .
C52 C -0.4283(18) -0.0691(15) 0.8028(7) 0.1252 1.0000 Uani . .
C53 C -0.3332(16) -0.170(2) 0.8526(6) 0.1366 1.0000 Uani . .
C54 C -0.3426(18) -0.3674(14) 0.7805(7) 0.1151 1.0000 Uani . .
C55 C -0.3020(18) -0.4218(14) 0.7437(7) 0.1244 1.0000 Uani . .
C56 C -0.321(4) -0.406(2) 0.8159(11) 0.2501 1.0000 Uani . .
C57 C -0.1963(9) -0.1606(10) 0.6651(4) 0.0539 1.0000 Uani . .
H21 H -0.0636 -0.1745 0.8925 0.0955 1.0000 Uiso . .
H31 H -0.1071 -0.3351 0.8937 0.1010 1.0000 Uiso . .
H51 H -0.2041 -0.3090 1.0070 0.0899 1.0000 Uiso . .
H71 H -0.2244 -0.4612 0.9728 0.1515 1.0000 Uiso . .
H72 H -0.1385 -0.4810 0.9420 0.1515 1.0000 Uiso . .
H73 H -0.2424 -0.4472 0.9263 0.1515 1.0000 Uiso . .
H101 H 0.1641 0.1829 0.9309 0.0845 1.0000 Uiso . .
H121 H 0.2372 -0.0955 0.9036 0.1004 1.0000 Uiso . .
H131 H 0.0799 -0.1463 0.9259 0.1033 1.0000 Uiso . .
H141 H 0.3497 0.0306 0.8845 0.1479 1.0000 Uiso . .
H142 H 0.3519 0.1133 0.9171 0.1479 1.0000 Uiso . .
H143 H 0.3042 0.1326 0.8746 0.1479 1.0000 Uiso . .
H151 H -0.1094 -0.0995 1.0929 0.0872 1.0000 Uiso . .
H161 H 0.0272 -0.0597 1.0487 0.1486 1.0000 Uiso . .
H162 H 0.0596 -0.1372 1.0809 0.1486 1.0000 Uiso . .
H163 H 0.0342 -0.1695 1.0365 0.1486 1.0000 Uiso . .
H171 H -0.1755 -0.2533 1.0928 0.1298 1.0000 Uiso . .
H172 H -0.0658 -0.2568 1.1081 0.1298 1.0000 Uiso . .
H173 H -0.0912 -0.2892 1.0638 0.1298 1.0000 Uiso . .
H181 H -0.3004 -0.2025 1.0494 0.0841 1.0000 Uiso . .
H191 H -0.3516 -0.1448 0.9857 0.1352 1.0000 Uiso . .
H192 H -0.4372 -0.1369 1.0175 0.1352 1.0000 Uiso . .
H193 H -0.3766 -0.0443 1.0055 0.1352 1.0000 Uiso . .
H201 H -0.2806 -0.1011 1.1038 0.1121 1.0000 Uiso . .
H202 H -0.3924 -0.1096 1.0917 0.1121 1.0000 Uiso . .
H203 H -0.3317 -0.0170 1.0796 0.1121 1.0000 Uiso . .
H211 H 0.1150 0.2472 0.9936 0.0853 1.0000 Uiso . .
H221 H 0.1315 0.0919 1.0217 0.1171 1.0000 Uiso . .
H222 H 0.1530 0.1714 1.0545 0.1171 1.0000 Uiso . .
H223 H 0.0505 0.1182 1.0538 0.1171 1.0000 Uiso . .
H231 H -0.0081 0.3512 1.0183 0.1332 1.0000 Uiso . .
H232 H 0.0681 0.3291 1.0529 0.1332 1.0000 Uiso . .
H233 H -0.0344 0.2759 1.0522 0.1332 1.0000 Uiso . .
H241 H -0.0959 0.3056 0.9658 0.1085 1.0000 Uiso . .
H251 H 0.0649 0.3490 0.9479 0.2047 1.0000 Uiso . .
H252 H -0.0122 0.3972 0.9187 0.2047 1.0000 Uiso . .
H253 H 0.0476 0.3057 0.9046 0.2047 1.0000 Uiso . .
H261 H -0.1876 0.2126 0.9225 0.2927 1.0000 Uiso . .
H262 H -0.1640 0.3148 0.9039 0.2927 1.0000 Uiso . .
H263 H -0.1042 0.2233 0.8898 0.2927 1.0000 Uiso . .
H271 H -0.1422 0.0708 0.9108 0.0418 0.53 Uiso . .
H272 H -0.2180 -0.0129 0.9193 0.0418 0.53 Uiso . .
H273 H -0.1295 -0.0302 0.8895 0.0418 0.53 Uiso . .
H321 H -0.3995 0.0103 0.6812 0.0617 1.0000 Uiso . .
H331 H -0.3911 0.1807 0.6798 0.0716 1.0000 Uiso . .
H351 H -0.1013 0.1682 0.7103 0.0632 1.0000 Uiso . .
H371 H -0.1684 0.3208 0.6946 0.1025 1.0000 Uiso . .
H372 H -0.2803 0.3334 0.7061 0.1025 1.0000 Uiso . .
H373 H -0.2495 0.3185 0.6607 0.1025 1.0000 Uiso . .
H401 H -0.5333 -0.2781 0.7458 0.0909 1.0000 Uiso . .
H421 H -0.5404 -0.1882 0.6298 0.0927 1.0000 Uiso . .
H431 H -0.3803 -0.1234 0.6360 0.0807 1.0000 Uiso . .
H441 H -0.6816 -0.2713 0.6561 0.1493 1.0000 Uiso . .
H442 H -0.6993 -0.2540 0.7024 0.1493 1.0000 Uiso . .
H443 H -0.6528 -0.3519 0.6875 0.1493 1.0000 Uiso . .
H451 H 0.0861 0.0032 0.7204 0.0771 1.0000 Uiso . .
H461 H 0.0829 -0.1687 0.7342 0.1229 1.0000 Uiso . .
H462 H 0.1475 -0.1443 0.6961 0.1229 1.0000 Uiso . .
H463 H 0.0399 -0.1847 0.6906 0.1229 1.0000 Uiso . .
H471 H 0.0110 0.0689 0.6665 0.1004 1.0000 Uiso . .
H472 H 0.1021 0.0058 0.6534 0.1004 1.0000 Uiso . .
H473 H -0.0055 -0.0346 0.6479 0.1004 1.0000 Uiso . .
H481 H -0.0170 0.1034 0.7677 0.0702 1.0000 Uiso . .
H491 H 0.0964 -0.0112 0.7900 0.1000 1.0000 Uiso . .
H492 H 0.0577 0.0505 0.8266 0.1000 1.0000 Uiso . .
H493 H 0.0167 -0.0546 0.8193 0.1000 1.0000 Uiso . .
H501 H -0.1846 0.0950 0.7884 0.1103 1.0000 Uiso . .
H502 H -0.1162 0.1162 0.8257 0.1103 1.0000 Uiso . .
H503 H -0.1572 0.0111 0.8184 0.1103 1.0000 Uiso . .
H511 H -0.4556 -0.2125 0.8188 0.1107 1.0000 Uiso . .
H521 H -0.4683 -0.0705 0.7788 0.1507 1.0000 Uiso . .
H522 H -0.4654 -0.0411 0.8246 0.1507 1.0000 Uiso . .
H523 H -0.3702 -0.0306 0.7979 0.1507 1.0000 Uiso . .
H531 H -0.3135 -0.2345 0.8600 0.1636 1.0000 Uiso . .
H532 H -0.3710 -0.1416 0.8742 0.1636 1.0000 Uiso . .
H533 H -0.2757 -0.1312 0.8474 0.1636 1.0000 Uiso . .
H541 H -0.4129 -0.3760 0.7828 0.1383 1.0000 Uiso . .
H551 H -0.3213 -0.3887 0.7194 0.1492 1.0000 Uiso . .
H552 H -0.2311 -0.4243 0.7453 0.1492 1.0000 Uiso . .
H553 H -0.3281 -0.4867 0.7434 0.1492 1.0000 Uiso . .
H561 H -0.3495 -0.3669 0.8370 0.3003 1.0000 Uiso . .
H562 H -0.2506 -0.4080 0.8191 0.3003 1.0000 Uiso . .
H563 H -0.3475 -0.4704 0.8172 0.3003 1.0000 Uiso . .
H571 H -0.1980 -0.2304 0.6656 0.0646 1.0000 Uiso . .
H572 H -0.1293 -0.1388 0.6680 0.0646 1.0000 Uiso . .
H573 H -0.2226 -0.1378 0.6398 0.0646 1.0000 Uiso . .

loop_
_atom_site_aniso_label
_atom_site_aniso_U_11
_atom_site_aniso_U_22
_atom_site_aniso_U_33
_atom_site_aniso_U_23
_atom_site_aniso_U_13
_atom_site_aniso_U_12
P1 0.061(2) 0.0514(19) 0.0465(18) -0.0023(15) 0.0078(18) -0.0051(19)
P2 0.070(2) 0.0436(18) 0.0545(19) 0.0004(17) 0.0030(17) -0.0084(19)
P3 0.0430(17) 0.0584(19) 0.0449(17) 0.0016(16) 0.0008(13) 0.0041(17)
P4 0.056(2) 0.062(2) 0.0590(19) 0.0127(17) 0.0102(19) -0.005(2)
N2 0.049(6) 0.061(5) 0.038(5) 0.009(5) 0.005(5) -0.006(6)
Rh1 0.0698(6) 0.0467(5) 0.0445(5) -0.0040(5) 0.0090(5) -0.0048(6)
Rh2 0.0437(5) 0.0558(6) 0.0449(5) 0.0093(5) 0.0017(5) 0.0010(5)
Cl1 0.088(3) 0.068(2) 0.073(2) -0.0191(19) 0.017(2) 0.001(2)
Cl2 0.068(2) 0.092(3) 0.070(2) 0.034(2) -0.0097(19) 0.010(2)
C1 0.089(11) 0.049(8) 0.053(8) -0.012(7) 0.006(8) -0.004(8)
C2 0.115(14) 0.083(12) 0.042(7) 0.006(8) 0.004(8) 0.009(11)
C3 0.110(14) 0.054(9) 0.090(12) -0.043(9) -0.025(11) 0.014(10)
C4 0.070(11) 0.059(9) 0.105(12) -0.009(10) 0.008(9) 0.005(9)
C5 0.077(10) 0.040(7) 0.107(11) -0.020(8) 0.018(10) -0.008(8)
C6 0.064(9) 0.055(8) 0.053(7) 0.011(6) 0.011(6) 0.003(7)
C7 0.099(14) 0.075(12) 0.20(2) -0.062(14) 0.051(15) -0.031(12)
C8 0.065(9) 0.052(9) 0.067(9) 0.000(7) 0.008(8) -0.018(7)
C9 0.086(11) 0.065(10) 0.060(8) 0.007(7) 0.007(8) -0.037(9)
C10 0.078(11) 0.050(8) 0.083(10) 0.000(7) 0.018(9) -0.016(8)
C11 0.067(10) 0.092(12) 0.084(10) -0.027(10) 0.021(8) -0.009(10)
C12 0.075(11) 0.076(11) 0.100(11) -0.038(10) 0.008(9) 0.004(11)
C13 0.086(13) 0.073(11) 0.099(12) -0.011(9) 0.029(10) 0.002(10)
C14 0.082(12) 0.123(16) 0.165(19) -0.062(15) 0.017(14) -0.002(13)
C15 0.107(14) 0.064(10) 0.046(8) 0.009(7) 0.001(8) 0.006(9)
C16 0.102(16) 0.137(19) 0.132(17) 0.045(16) -0.041(14) 0.019(14)
C17 0.149(19) 0.108(16) 0.070(10) 0.025(10) -0.019(12) -0.008(15)
C18 0.061(10) 0.049(8) 0.099(11) -0.018(8) 0.020(8) -0.005(7)
C19 0.029(8) 0.175(19) 0.134(16) -0.018(14) 0.008(10) -0.024(11)
C20 0.084(12) 0.116(14) 0.080(11) -0.010(10) 0.026(10) -0.003(12)
C21 0.086(11) 0.049(8) 0.078(10) 0.009(7) 0.013(9) -0.003(8)
C22 0.087(12) 0.115(15) 0.089(11) -0.038(11) -0.032(10) -0.030(11)
C23 0.098(14) 0.091(14) 0.145(17) -0.050(13) 0.001(13) -0.008(12)
C24 0.099(13) 0.102(13) 0.070(10) 0.038(10) -0.011(10) -0.022(12)
C25 0.111(17) 0.17(2) 0.23(3) 0.14(2) 0.039(19) 0.005(18)
C26 0.28(4) 0.16(2) 0.29(4) 0.16(3) -0.16(4) -0.11(3)
C31 0.028(5) 0.061(5) 0.050(7) 0.020(6) 0.016(5) 0.011(4)
C32 0.031(6) 0.059(8) 0.058(7) 0.006(6) 0.001(5) 0.010(5)
C33 0.066(10) 0.051(8) 0.062(8) 0.002(6) -0.005(7) 0.015(8)
C34 0.081(11) 0.046(8) 0.061(8) 0.002(7) 0.005(8) 0.006(8)
C35 0.058(9) 0.035(7) 0.064(8) -0.003(6) 0.000(7) -0.020(6)
C36 0.040(6) 0.070(9) 0.049(6) -0.002(6) 0.009(6) 0.006(6)
C37 0.101(13) 0.059(10) 0.097(12) 0.010(9) -0.041(11) 0.000(9)
C38 0.043(7) 0.050(7) 0.038(6) 0.005(6) 0.002(5) -0.005(7)
C39 0.047(8) 0.062(8) 0.045(6) 0.004(6) -0.014(6) 0.016(7)
C40 0.052(9) 0.081(11) 0.095(11) 0.011(9) 0.010(9) -0.016(8)
C41 0.026(7) 0.087(11) 0.098(11) 0.008(10) -0.005(8) -0.007(7)
C42 0.055(9) 0.087(12) 0.090(11) 0.006(9) -0.026(8) -0.025(9)
C43 0.068(9) 0.075(10) 0.060(8) 0.007(8) -0.006(7) -0.024(9)
C44 0.062(12) 0.144(18) 0.17(2) 0.040(16) -0.028(12) -0.029(12)
C45 0.046(8) 0.083(10) 0.063(8) -0.012(9) 0.002(6) -0.013(8)
C46 0.091(13) 0.131(17) 0.085(11) 0.025(12) 0.024(10) 0.033(13)
C47 0.092(12) 0.074(10) 0.085(11) -0.004(9) 0.046(10) -0.013(9)
C48 0.053(8) 0.070(9) 0.052(7) -0.007(7) -0.012(6) 0.016(8)
C49 0.068(10) 0.122(14) 0.059(8) -0.021(9) -0.029(8) -0.001(10)
C50 0.072(11) 0.121(14) 0.083(10) -0.020(10) -0.003(9) 0.047(11)
C51 0.053(10) 0.157(18) 0.068(9) 0.000(11) 0.030(8) -0.039(12)
C52 0.15(2) 0.079(13) 0.148(18) -0.007(13) 0.058(16) 0.016(14)
C53 0.095(14) 0.22(3) 0.098(13) -0.038(16) 0.036(12) -0.036(18)
C54 0.15(2) 0.087(13) 0.107(15) 0.044(12) -0.019(14) -0.010(14)
C55 0.146(19) 0.083(13) 0.145(19) 0.000(13) -0.008(17) 0.018(13)
C56 0.38(6) 0.11(2) 0.26(4) 0.07(2) 0.16(4) 0.09(3)
C57 0.052(8) 0.057(8) 0.053(7) -0.012(7) 0.004(6) -0.005(7)

loop_
_atom_type_symbol
_atom_type_scat_dispersion_real
_atom_type_scat_dispersion_imag
_atom_type_scat_Cromer_Mann_a1
_atom_type_scat_Cromer_Mann_b1
_atom_type_scat_Cromer_Mann_a2
_atom_type_scat_Cromer_Mann_b2
_atom_type_scat_Cromer_Mann_a3
_atom_type_scat_Cromer_Mann_b3
_atom_type_scat_Cromer_Mann_a4
_atom_type_scat_Cromer_Mann_b4
_atom_type_scat_Cromer_Mann_c
_atom_type_scat_source
'Rh  ' -1.1178 0.9187 19.2957 0.7515 14.3501 8.2176 4.7343 25.8749 1.2892 98.6062 5.3280 International_Tables_Vol_IV_Table_2.2B
'Cl  ' 0.1484 0.1585 11.4604 0.0104 7.1964 1.1662 6.2556 18.5194 1.6455 47.7784 -9.5574 International_Tables_Vol_IV_Table_2.2B
'P   ' 0.1023 0.0942 6.4345 1.9067 4.1791 27.1570 1.7800 0.5260 1.4908 68.1645 1.1149 International_Tables_Vol_IV_Table_2.2B
'N   ' 0.0061 0.0033 12.2126 0.0057 3.1322 9.8933 2.0125 28.9975 1.1663 0.5826 -11.5290 International_Tables_Vol_IV_Table_2.2B
'C   ' 0.0033 0.0016 2.3100 20.8439 1.0200 10.2075 1.5886 0.5687 0.8650 51.6512 0.2156 International_Tables_Vol_IV_Table_2.2B
'H   ' 0.0000 0.0000 0.4930 10.5109 0.3229 26.1257 0.1402 3.1424 0.0408 57.7998 0.0030 International_Tables_Vol_IV_Table_2.2B

loop_
_geom_angle_atom_site_label_1
_geom_angle_atom_site_label_2
_geom_angle_atom_site_label_3
_geom_angle
_geom_angle_publ_flag
Rh1 P1 C6 101.7(4) yes
Rh1 P1 C15 112.8(5) yes
C6 P1 C15 105.7(6) yes
Rh1 P1 C18 126.0(5) yes
C6 P1 C18 103.7(6) yes
C15 P1 C18 104.9(8) yes
Rh1 P2 C9 98.3(4) yes
Rh1 P2 C21 115.5(5) yes
C9 P2 C21 100.8(7) yes
Rh1 P2 C24 127.1(6) yes
C9 P2 C24 110.5(8) yes
C21 P2 C24 101.8(8) yes
Rh2 P3 C36 96.7(4) yes
Rh2 P3 C45 129.0(5) yes
C36 P3 C45 107.8(6) yes
Rh2 P3 C48 116.6(5) yes
C36 P3 C48 101.9(6) yes
C45 P3 C48 101.5(6) yes
Rh2 P4 C39 102.6(4) yes
Rh2 P4 C51 117.3(6) yes
C39 P4 C51 103.0(7) yes
Rh2 P4 C54 124.0(8) yes
C39 P4 C54 101.8(8) yes
C51 P4 C54 105.0(10) yes
Rh1 N1 C1 113.8(9) yes
Rh1 N1 C8 107.8(10) yes
C1 N1 C8 108.0(13) yes
Rh1 N1 C27 108.8(11) yes
C1 N1 C27 107.6(14) yes
C8 N1 C27 110.8(13) yes
Rh2 N2 C31 106.9(8) yes
Rh2 N2 C38 114.0(7) yes
C31 N2 C38 115.2(10) yes
Rh2 N2 C57 104.5(8) yes
C31 N2 C57 109.6(9) yes
C38 N2 C57 106.2(9) yes
Rh1 N10 C1 113.2(18) yes
Rh1 N10 C8 118(2) yes
C1 N10 C8 125(2) yes
N10 Rh1 N1 20.7(9) yes
N10 Rh1 P2 84.5(9) yes
N1 Rh1 P2 83.9(4) yes
N10 Rh1 P1 80.2(9) yes
N1 Rh1 P1 86.6(4) yes
P2 Rh1 P1 159.29(15) yes
N10 Rh1 Cl1 169.3(10) yes
N1 Rh1 Cl1 170.1(5) yes
P2 Rh1 Cl1 96.44(14) yes
P1 Rh1 Cl1 96.10(14) yes
N10 Rh1 C28 90.3(18) yes
N1 Rh1 C28 69.9(15) yes
P2 Rh1 C28 95.7(15) yes
P1 Rh1 C28 98.2(16) yes
Cl1 Rh1 C28 100.2(15) yes
N2 Rh2 P3 83.7(3) yes
N2 Rh2 P4 85.5(3) yes
P3 Rh2 P4 155.42(14) yes
N2 Rh2 Cl2 171.6(3) yes
P3 Rh2 Cl2 96.94(14) yes
P4 Rh2 Cl2 96.95(14) yes
N1 C1 C2 118.4(12) yes
N10 C1 C2 127.0(17) yes
N1 C1 C6 121.3(12) yes
N10 C1 C6 112.5(15) yes
C2 C1 C6 118.5(13) yes
C1 C2 C3 120.0(14) yes
C1 C2 H21 119.935 no
C3 C2 H21 120.044 no
C2 C3 C4 121.3(14) yes
C2 C3 H31 119.207 no
C4 C3 H31 119.538 no
C3 C4 C5 117.7(15) yes
C3 C4 C7 116.8(16) yes
C5 C4 C7 125.5(17) yes
C4 C5 C6 125.0(15) yes
C4 C5 H51 117.519 no
C6 C5 H51 117.501 no
P1 C6 C5 126.2(11) yes
P1 C6 C1 116.2(10) yes
C5 C6 C1 117.5(13) yes
C4 C7 H71 109.467 no
C4 C7 H72 109.497 no
H71 C7 H72 109.408 no
C4 C7 H73 109.509 no
H71 C7 H73 109.491 no
H72 C7 H73 109.455 no
N1 C8 C9 114.1(14) yes
N10 C8 C9 120.7(19) yes
N1 C8 C13 127.4(13) yes
N10 C8 C13 115.7(19) yes
C9 C8 C13 118.3(14) yes
C8 C9 P2 117.3(12) yes
C8 C9 C10 117.8(15) yes
P2 C9 C10 124.7(11) yes
C9 C10 C11 123.5(14) yes
C9 C10 H101 118.201 no
C11 C10 H101 118.291 no
C10 C11 C12 117.5(14) yes
C10 C11 C14 121.6(16) yes
C12 C11 C14 120.7(16) yes
C11 C12 C13 120.0(15) yes
C11 C12 H121 119.954 no
C13 C12 H121 120.018 no
C12 C13 C8 121.9(15) yes
C12 C13 H131 119.020 no
C8 C13 H131 119.031 no
C11 C14 H141 109.405 no
C11 C14 H142 109.475 no
H141 C14 H142 109.399 no
C11 C14 H143 109.535 no
H141 C14 H143 109.469 no
H142 C14 H143 109.545 no
P1 C15 C16 109.2(11) yes
P1 C15 C17 115.5(13) yes
C16 C15 C17 109.8(16) yes
P1 C15 H151 105.462 no
C16 C15 H151 111.840 no
C17 C15 H151 104.884 no
C15 C16 H161 109.608 no
C15 C16 H162 109.548 no
H161 C16 H162 109.269 no
C15 C16 H163 109.692 no
H161 C16 H163 109.399 no
H162 C16 H163 109.309 no
C15 C17 H171 109.439 no
C15 C17 H172 109.326 no
H171 C17 H172 109.541 no
C15 C17 H173 109.433 no
H171 C17 H173 109.617 no
H172 C17 H173 109.471 no
P1 C18 C19 110.0(11) yes
P1 C18 C20 112.2(12) yes
C19 C18 C20 112.3(14) yes
P1 C18 H181 108.243 no
C19 C18 H181 108.047 no
C20 C18 H181 105.825 no
C18 C19 H191 109.416 no
C18 C19 H192 109.432 no
H191 C19 H192 109.525 no
C18 C19 H193 109.467 no
H191 C19 H193 109.447 no
H192 C19 H193 109.539 no
C18 C20 H201 109.378 no
C18 C20 H202 109.403 no
H201 C20 H202 109.532 no
C18 C20 H203 109.473 no
H201 C20 H203 109.502 no
H202 C20 H203 109.539 no
P2 C21 C22 109.8(10) yes
P2 C21 C23 113.2(12) yes
C22 C21 C23 108.7(14) yes
P2 C21 H211 106.455 no
C22 C21 H211 110.983 no
C23 C21 H211 107.718 no
C21 C22 H221 109.484 no
C21 C22 H222 109.494 no
H221 C22 H222 109.545 no
C21 C22 H223 109.379 no
H221 C22 H223 109.448 no
H222 C22 H223 109.478 no
C21 C23 H231 109.406 no
C21 C23 H232 109.476 no
H231 C23 H232 109.383 no
C21 C23 H233 109.516 no
H231 C23 H233 109.497 no
H232 C23 H233 109.549 no
P2 C24 C25 117.7(14) yes
P2 C24 C26 116.8(16) yes
C25 C24 C26 108.3(18) yes
P2 C24 H241 96.484 no
C25 C24 H241 107.375 no
C26 C24 H241 108.922 no
C24 C25 H251 109.462 no
C24 C25 H252 109.343 no
H251 C25 H252 109.637 no
C24 C25 H253 109.355 no
H251 C25 H253 109.549 no
H252 C25 H253 109.480 no
C24 C26 H261 109.335 no
C24 C26 H262 109.447 no
H261 C26 H262 109.146 no
C24 C26 H263 109.775 no
H261 C26 H263 109.476 no
H262 C26 H263 109.645 no
N1 C27 H271 109.492 no
N1 C27 H272 109.369 no
H271 C27 H272 109.517 no
N1 C27 H273 109.461 no
H271 C27 H273 109.472 no
H272 C27 H273 109.517 no
N2 C31 C32 121.9(12) yes
N2 C31 C36 118.1(11) yes
C32 C31 C36 120.0(12) yes
C31 C32 C33 120.3(12) yes
C31 C32 H321 119.638 no
C33 C32 H321 120.042 no
C32 C33 C34 121.2(12) yes
C32 C33 H331 119.443 no
C34 C33 H331 119.363 no
C33 C34 C35 117.7(12) yes
C33 C34 C37 121.8(14) yes
C35 C34 C37 120.4(14) yes
C34 C35 C36 122.5(12) yes
C34 C35 H351 118.739 no
C36 C35 H351 118.768 no
P3 C36 C35 124.2(10) yes
P3 C36 C31 116.7(10) yes
C35 C36 C31 117.9(12) yes
C34 C37 H371 109.463 no
C34 C37 H372 109.532 no
H371 C37 H372 109.573 no
C34 C37 H373 109.355 no
H371 C37 H373 109.381 no
H372 C37 H373 109.524 no
N2 C38 C39 120.5(10) yes
N2 C38 C43 119.7(10) yes
C39 C38 C43 119.8(11) yes
P4 C39 C38 116.2(9) yes
P4 C39 C40 124.9(11) yes
C38 C39 C40 118.8(12) yes
C39 C40 C41 121.3(14) yes
C39 C40 H401 119.352 no
C41 C40 H401 119.329 no
C40 C41 C42 118.9(13) yes
C40 C41 C44 118.9(16) yes
C42 C41 C44 122.2(16) yes
C41 C42 C43 121.8(14) yes
C41 C42 H421 119.067 no
C43 C42 H421 119.104 no
C42 C43 C38 119.3(13) yes
C42 C43 H431 120.288 no
C38 C43 H431 120.390 no
C41 C44 H441 109.592 no
C41 C44 H442 109.599 no
H441 C44 H442 109.491 no
C41 C44 H443 109.442 no
H441 C44 H443 109.365 no
H442 C44 H443 109.337 no
P3 C45 C46 108.4(11) yes
P3 C45 C47 116.9(11) yes
C46 C45 C47 112.8(13) yes
P3 C45 H451 106.283 no
C46 C45 H451 110.876 no
C47 C45 H451 101.185 no
C45 C46 H461 109.546 no
C45 C46 H462 109.546 no
H461 C46 H462 109.428 no
C45 C46 H463 109.475 no
H461 C46 H463 109.413 no
H462 C46 H463 109.418 no
C45 C47 H471 109.396 no
C45 C47 H472 109.430 no
H471 C47 H472 109.500 no
C45 C47 H473 109.410 no
H471 C47 H473 109.555 no
H472 C47 H473 109.536 no
P3 C48 C49 112.4(10) yes
P3 C48 C50 110.3(10) yes
C49 C48 C50 110.2(11) yes
P3 C48 H481 107.146 no
C49 C48 H481 107.210 no
C50 C48 H481 109.506 no
C48 C49 H491 109.436 no
C48 C49 H492 109.402 no
H491 C49 H492 109.484 no
C48 C49 H493 109.462 no
H491 C49 H493 109.534 no
H492 C49 H493 109.509 no
C48 C50 H501 109.420 no
C48 C50 H502 109.420 no
H501 C50 H502 109.385 no
C48 C50 H503 109.543 no
H501 C50 H503 109.523 no
H502 C50 H503 109.536 no
P4 C51 C52 111.7(12) yes
P4 C51 C53 109.8(13) yes
C52 C51 C53 108.4(19) yes
P4 C51 H511 107.339 no
C52 C51 H511 108.807 no
C53 C51 H511 110.894 no
C51 C52 H521 109.544 no
C51 C52 H522 109.439 no
H521 C52 H522 109.455 no
C51 C52 H523 109.478 no
H521 C52 H523 109.509 no
H522 C52 H523 109.403 no
C51 C53 H531 109.381 no
C51 C53 H532 109.351 no
H531 C53 H532 109.433 no
C51 C53 H533 109.484 no
H531 C53 H533 109.618 no
H532 C53 H533 109.561 no
P4 C54 C55 108.6(14) yes
P4 C54 C56 120(2) yes
C55 C54 C56 115(2) yes
P4 C54 H541 104.744 no
C55 C54 H541 110.871 no
C56 C54 H541 95.754 no
C54 C55 H551 109.435 no
C54 C55 H552 109.442 no
H551 C55 H552 109.571 no
C54 C55 H553 109.393 no
H551 C55 H553 109.471 no
H552 C55 H553 109.516 no
C54 C56 H561 109.475 no
C54 C56 H562 109.343 no
H561 C56 H562 109.502 no
C54 C56 H563 109.438 no
H561 C56 H563 109.584 no
H562 C56 H563 109.486 no
N2 C57 H571 109.451 no
N2 C57 H572 109.503 no
H571 C57 H572 109.509 no
N2 C57 H573 109.465 no
H571 C57 H573 109.415 no
H572 C57 H573 109.483 no

loop_
_geom_bond_atom_site_label_1
_geom_bond_atom_site_label_2
_geom_bond_distance
_geom_bond_publ_flag
P1 Rh1 2.247(3) yes
P1 C6 1.822(13) yes
P1 C15 1.838(15) yes
P1 C18 1.832(15) yes
P2 Rh1 2.295(4) yes
P2 C9 1.786(17) yes
P2 C21 1.820(16) yes
P2 C24 1.832(17) yes
P3 Rh2 2.292(4) yes
P3 C36 1.821(13) yes
P3 C45 1.861(13) yes
P3 C48 1.844(13) yes
P4 Rh2 2.233(4) yes
P4 C39 1.814(11) yes
P4 C51 1.865(17) yes
P4 C54 1.842(19) yes
N1 Rh1 2.089(14) yes
N1 C1 1.52(2) yes
N1 C8 1.56(2) yes
N1 C27 1.50(3) yes
N2 Rh2 2.134(10) yes
N2 C31 1.482(16) yes
N2 C38 1.488(15) yes
N2 C57 1.506(15) yes
N10 Rh1 2.12(3) yes
N10 C1 1.51(3) yes
N10 C8 1.31(3) yes
Rh1 Cl1 2.346(4) yes
Rh1 C28 1.83(5) yes
Rh2 Cl2 2.335(4) yes
C1 C2 1.431(19) yes
C1 C6 1.355(17) yes
C2 C3 1.33(2) yes
C2 H21 0.950 no
C3 C4 1.37(2) yes
C3 H31 0.950 no
C4 C5 1.31(2) yes
C4 C7 1.49(2) yes
C5 C6 1.376(18) yes
C5 H51 0.950 no
C7 H71 0.950 no
C7 H72 0.951 no
C7 H73 0.950 no
C8 C9 1.429(18) yes
C8 C13 1.37(2) yes
C9 C10 1.38(2) yes
C10 C11 1.39(2) yes
C10 H101 0.951 no
C11 C12 1.39(2) yes
C11 C14 1.52(3) yes
C12 C13 1.39(2) yes
C12 H121 0.950 no
C13 H131 0.949 no
C14 H141 0.951 no
C14 H142 0.950 no
C14 H143 0.949 no
C15 C16 1.53(3) yes
C15 C17 1.53(2) yes
C15 H151 0.949 no
C16 H161 0.951 no
C16 H162 0.952 no
C16 H163 0.950 no
C17 H171 0.949 no
C17 H172 0.950 no
C17 H173 0.950 no
C18 C19 1.51(2) yes
C18 C20 1.49(2) yes
C18 H181 0.949 no
C19 H191 0.950 no
C19 H192 0.949 no
C19 H193 0.950 no
C20 H201 0.950 no
C20 H202 0.949 no
C20 H203 0.950 no
C21 C22 1.47(2) yes
C21 C23 1.53(2) yes
C21 H211 0.951 no
C22 H221 0.950 no
C22 H222 0.949 no
C22 H223 0.951 no
C23 H231 0.951 no
C23 H232 0.950 no
C23 H233 0.949 no
C24 C25 1.51(3) yes
C24 C26 1.43(3) yes
C24 H241 0.949 no
C25 H251 0.949 no
C25 H252 0.949 no
C25 H253 0.950 no
C26 H261 0.953 no
C26 H262 0.951 no
C26 H263 0.947 no
C27 H271 0.950 no
C27 H272 0.950 no
C27 H273 0.950 no
C31 C32 1.380(16) yes
C31 C36 1.386(18) yes
C32 C33 1.382(18) yes
C32 H321 0.949 no
C33 C34 1.37(2) yes
C33 H331 0.951 no
C34 C35 1.382(19) yes
C34 C37 1.508(19) yes
C35 C36 1.396(17) yes
C35 H351 0.950 no
C37 H371 0.950 no
C37 H372 0.949 no
C37 H373 0.951 no
C38 C39 1.381(16) yes
C38 C43 1.384(17) yes
C39 C40 1.386(18) yes
C40 C41 1.38(2) yes
C40 H401 0.950 no
C41 C42 1.34(2) yes
C41 C44 1.53(2) yes
C42 C43 1.385(19) yes
C42 H421 0.949 no
C43 H431 0.950 no
C44 H441 0.950 no
C44 H442 0.950 no
C44 H443 0.952 no
C45 C46 1.51(2) yes
C45 C47 1.51(2) yes
C45 H451 0.951 no
C46 H461 0.950 no
C46 H462 0.950 no
C46 H463 0.950 no
C47 H471 0.950 no
C47 H472 0.950 no
C47 H473 0.949 no
C48 C49 1.509(19) yes
C48 C50 1.52(2) yes
C48 H481 0.950 no
C49 H491 0.950 no
C49 H492 0.950 no
C49 H493 0.950 no
C50 H501 0.951 no
C50 H502 0.950 no
C50 H503 0.949 no
C51 C52 1.54(3) yes
C51 C53 1.52(3) yes
C51 H511 0.950 no
C52 H521 0.950 no
C52 H522 0.951 no
C52 H523 0.950 no
C53 H531 0.950 no
C53 H532 0.951 no
C53 H533 0.948 no
C54 C55 1.51(3) yes
C54 C56 1.30(4) yes
C54 H541 0.951 no
C55 H551 0.950 no
C55 H552 0.949 no
C55 H553 0.950 no
C56 H561 0.949 no
C56 H562 0.950 no
C56 H563 0.949 no
C57 H571 0.950 no
C57 H572 0.949 no
C57 H573 0.951 no
